data_4072473
loop_
_publ_author_name
'Oshiki, Toshiyuki'
'Yamada, Atsushi'
'Kawai, Kimio'
'Arimitsu, Hirotaka'
'Takai, Kazuhiko'

_publ_section_title
;
 Alkyne Exchange Reactions of Silylalkyne Complexes of Tantalum:&#x00A0;
 Mechanistic Investigation and Its Application in the Preparation of New
 Tantalum Complexes Having Functional Alkynes (PhC&#x22EE;CR (R = COOMe,
 CONMe2))
;
_journal_issue 1
_journal_name_full Organometallics
_journal_page_first 173
_journal_paper_doi 10.1021/om060659z
_journal_volume 26
_journal_year 2007
_chemical_formula_sum 'C10 H22 Cl3 O2 Si Ta'
_chemical_formula_weight 489.67
_space_group_IT_number 4
_symmetry_cell_setting monoclinic
_symmetry_Int_Tables_number 4
_symmetry_space_group_name_Hall 'P 2yb'
_symmetry_space_group_name_H-M 'P 1 21 1'
_cell_angle_alpha 90
_cell_angle_beta 90.206(2)
_cell_angle_gamma 90
_cell_formula_units_Z 4
_cell_length_a 12.434(2)
_cell_length_b 7.4721(6)
_cell_length_c 18.098(3)
_cell_measurement_reflns_used 9539
_cell_measurement_temperature 150.2
_cell_measurement_theta_max 27.5
_cell_measurement_theta_min 2.0
_cell_volume 1681.4(4)
_computing_cell_refinement PROCESS-AUTO
_computing_data_collection PROCESS-AUTO
_computing_data_reduction 'teXsan Ver. 1.11'
_computing_publication_material 'teXsan Ver. 1.11'
_computing_structure_refinement 'teXsan Ver. 1.10'
_computing_structure_solution SIR97
_diffrn_detector_area_resol_mean 10.00
_diffrn_measured_fraction_theta_full 0.9002
_diffrn_measured_fraction_theta_max 0.9002
_diffrn_measurement_device_type 'Rigaku RAXIS-IV Imaging Plate'
_diffrn_measurement_method &#x00B4;w
_diffrn_radiation_type 'Mo K&#x00B4;a'
_diffrn_radiation_wavelength 0.7107
_diffrn_reflns_av_R_equivalents 0.042
_diffrn_reflns_limit_h_max 15
_diffrn_reflns_limit_h_min 0
_diffrn_reflns_limit_k_max 8
_diffrn_reflns_limit_k_min 0
_diffrn_reflns_limit_l_max 23
_diffrn_reflns_limit_l_min -23
_diffrn_reflns_number 9426
_diffrn_reflns_theta_full 27.48
_diffrn_reflns_theta_max 27.48
_exptl_absorpt_coefficient_mu 7.064
_exptl_absorpt_correction_T_max 0.315
_exptl_absorpt_correction_T_min 0.067
_exptl_absorpt_correction_type integration
_exptl_absorpt_process_details '(Higashi, 1999)'
_exptl_crystal_colour brown
_exptl_crystal_density_diffrn 1.934
_exptl_crystal_density_method 'not measured'
_exptl_crystal_description block
_exptl_crystal_size_max 0.715
_exptl_crystal_size_mid 0.522
_exptl_crystal_size_min 0.263
_refine_diff_density_max 5.01
_refine_diff_density_min -5.46
_refine_ls_abs_structure_Flack 0.41(7)
_refine_ls_extinction_method none
_refine_ls_goodness_of_fit_ref 2.824
_refine_ls_hydrogen_treatment noref
_refine_ls_number_parameters 298
_refine_ls_number_reflns 3739
_refine_ls_R_factor_gt 0.0763
_refine_ls_shift/su_max 0.0223
_refine_ls_structure_factor_coef Fsqd
_refine_ls_weighting_details 'w = 1/[&#x00B4;s^2^(Fo^2^) + (0.07000(Max(Fo^2^,0) + 2Fc^2^)/3)^2^]'
_refine_ls_weighting_scheme calc
_refine_ls_wR_factor_ref 0.2453
_reflns_number_gt 3506
_reflns_number_total 3742
_reflns_threshold_expression F^2^>2.0&#x00B4;s(F^2^)
_cod_data_source_file om060659zsi20060721_085422.cif
_cod_data_source_block 50827
_cod_original_formula_sum 'C20 H44 Cl6 O4 Si2 Ta2 '
_cod_database_code 4072473

loop_
_symmetry_equiv_pos_as_xyz
x,y,z
-x,1/2+y,-z

loop_
_atom_site_label
_atom_site_type_symbol
_atom_site_fract_x
_atom_site_fract_y
_atom_site_fract_z
_atom_site_U_iso_or_equiv
_atom_site_adp_type
_atom_site_occupancy
_atom_site_calc_flag
Ta(1) Ta -0.24916(3) 0.729(4) 0.91608(2) 0.0187(1) Uani 1.00 d
Ta(2) Ta 0.25087(3) 0.729(4) 0.58390(2) 0.0191(1) Uani 1.00 d
Cl(1) Cl -0.0922(2) 0.568(4) 0.9604(1) 0.0261(6) Uani 1.00 d
Cl(2) Cl -0.2979(3) 0.473(4) 0.8457(2) 0.0368(8) Uani 1.00 d
Cl(3) Cl -0.3545(2) 0.938(4) 0.8463(1) 0.0283(7) Uani 1.00 d
Cl(4) Cl 0.1458(2) 0.937(4) 0.6545(1) 0.0282(7) Uani 1.00 d
Cl(5) Cl 0.2020(2) 0.477(4) 0.6549(2) 0.0329(7) Uani 1.00 d
Cl(6) Cl 0.4085(2) 0.568(4) 0.5395(1) 0.0263(6) Uani 1.00 d
Si(1) Si -0.2793(2) 0.690(4) 1.1250(2) 0.0222(7) Uani 1.00 d
Si(2) Si 0.2203(2) 0.690(4) 0.3757(2) 0.0244(7) Uani 1.00 d
O(1) O -0.1262(6) 0.797(4) 0.8224(4) 0.025(2) Uani 1.00 d
O(2) O -0.1661(5) 0.979(4) 0.9479(4) 0.021(2) Uani 1.00 d
O(3) O 0.3720(6) 0.800(4) 0.6791(4) 0.028(2) Uani 1.00 d
O(4) O 0.3347(5) 0.973(4) 0.5525(4) 0.022(1) Uiso 1.00 d
C(1) C -0.4985(9) 0.628(4) 0.9725(9) 0.044(4) Uani 1.00 d
C(2) C -0.3837(8) 0.665(4) 0.9757(6) 0.024(2) Uani 1.00 d
C(3) C -0.3091(7) 0.709(4) 1.0245(5) 0.017(2) Uani 1.00 d
C(4) C -0.4030(9) 0.756(4) 1.1794(6) 0.032(3) Uani 1.00 d
C(5) C -0.251(1) 0.454(4) 1.1414(9) 0.040(3) Uani 1.00 d
C(6) C -0.166(1) 0.826(4) 1.1548(7) 0.035(3) Uani 1.00 d
C(7) C -0.079(1) 0.674(4) 0.7698(6) 0.038(3) Uani 1.00 d
C(8) C -0.0444(8) 0.928(4) 0.8472(7) 0.033(3) Uani 1.00 d
C(9) C -0.1000(10) 1.060(4) 0.8913(6) 0.033(3) Uani 1.00 d
C(10) C -0.216(1) 1.109(4) 0.9973(5) 0.033(3) Uani 1.00 d
C(11) C 0.001(1) 0.634(4) 0.5277(7) 0.050(4) Uani 1.00 d
C(12) C 0.1162(8) 0.677(4) 0.5263(5) 0.027(2) Uani 1.00 d
C(13) C 0.1918(8) 0.711(4) 0.4769(5) 0.023(2) Uani 1.00 d
C(14) C 0.0983(9) 0.752(4) 0.3229(7) 0.033(3) Uani 1.00 d
C(15) C 0.240(1) 0.444(4) 0.3583(8) 0.043(3) Uani 1.00 d
C(16) C 0.3350(9) 0.821(4) 0.3475(6) 0.033(3) Uani 1.00 d
C(17) C 0.412(1) 0.661(4) 0.7306(9) 0.057(5) Uani 1.00 d
C(18) C 0.4518(9) 0.921(4) 0.6518(8) 0.037(3) Uani 1.00 d
C(19) C 0.397(1) 1.069(4) 0.6087(6) 0.036(3) Uani 1.00 d
C(20) C 0.2844(9) 1.109(4) 0.5022(6) 0.024(2) Uiso 1.00 d
H(1) H -0.5364 0.7372 0.9909 0.0531 Uiso 1.00 calc
H(2) H -0.5178 0.6160 0.9226 0.0531 Uiso 1.00 calc
H(3) H -0.5136 0.5347 1.0014 0.0531 Uiso 1.00 calc
H(4) H -0.4191 0.8848 1.1714 0.0390 Uiso 1.00 calc
H(5) H -0.4629 0.6912 1.1637 0.0390 Uiso 1.00 calc
H(6) H -0.3909 0.7420 1.2307 0.0390 Uiso 1.00 calc
H(7) H -0.3130 0.3919 1.1278 0.0483 Uiso 1.00 calc
H(8) H -0.1921 0.4246 1.1120 0.0483 Uiso 1.00 calc
H(9) H -0.2355 0.4423 1.1919 0.0483 Uiso 1.00 calc
H(10) H -0.1523 0.8154 1.2058 0.0414 Uiso 1.00 calc
H(11) H -0.1029 0.7997 1.1275 0.0414 Uiso 1.00 calc
H(12) H -0.1805 0.9560 1.1457 0.0414 Uiso 1.00 calc
H(13) H -0.1321 0.5984 0.7536 0.0441 Uiso 1.00 calc
H(14) H -0.0525 0.7463 0.7286 0.0441 Uiso 1.00 calc
H(15) H -0.0214 0.6180 0.7926 0.0441 Uiso 1.00 calc
H(16) H 0.0091 0.8763 0.8764 0.0400 Uiso 1.00 calc
H(17) H -0.0111 0.9894 0.8059 0.0400 Uiso 1.00 calc
H(18) H -0.1444 1.1375 0.8595 0.0386 Uiso 1.00 calc
H(19) H -0.0482 1.1433 0.9143 0.0386 Uiso 1.00 calc
H(20) H -0.1596 1.1830 1.0211 0.0417 Uiso 1.00 calc
H(21) H -0.2586 1.1961 0.9690 0.0417 Uiso 1.00 calc
H(22) H -0.2572 1.0569 1.0326 0.0417 Uiso 1.00 calc
H(23) H -0.0398 0.7304 0.5045 0.0584 Uiso 1.00 calc
H(24) H -0.0108 0.5285 0.5030 0.0584 Uiso 1.00 calc
H(25) H -0.0220 0.6276 0.5780 0.0584 Uiso 1.00 calc
H(26) H 0.0845 0.8842 0.3302 0.0413 Uiso 1.00 calc
H(27) H 0.1098 0.7372 0.2723 0.0413 Uiso 1.00 calc
H(28) H 0.0392 0.6923 0.3404 0.0413 Uiso 1.00 calc
H(29) H 0.1793 0.3874 0.3754 0.0492 Uiso 1.00 calc
H(30) H 0.2497 0.4315 0.3072 0.0492 Uiso 1.00 calc
H(31) H 0.3026 0.4118 0.3846 0.0492 Uiso 1.00 calc
H(32) H 0.3956 0.7952 0.3753 0.0413 Uiso 1.00 calc
H(33) H 0.3475 0.8093 0.2963 0.0413 Uiso 1.00 calc
H(34) H 0.3193 0.9523 0.3553 0.0413 Uiso 1.00 calc
H(35) H 0.3543 0.5956 0.7466 0.0664 Uiso 1.00 calc
H(36) H 0.4637 0.5944 0.7057 0.0664 Uiso 1.00 calc
H(37) H 0.4459 0.7228 0.7719 0.0664 Uiso 1.00 calc
H(38) H 0.4899 0.9785 0.6920 0.0442 Uiso 1.00 calc
H(39) H 0.4996 0.8653 0.6205 0.0442 Uiso 1.00 calc
H(40) H 0.4477 1.1519 0.5867 0.0416 Uiso 1.00 calc
H(41) H 0.3500 1.1420 0.6396 0.0416 Uiso 1.00 calc
H(42) H 0.3393 1.1861 0.4795 0.0311 Uiso 1.00 calc
H(43) H 0.2434 1.0579 0.4651 0.0311 Uiso 1.00 calc
H(44) H 0.2390 1.1927 0.5302 0.0311 Uiso 1.00 calc

loop_
_atom_site_aniso_label
_atom_site_aniso_U_11
_atom_site_aniso_U_22
_atom_site_aniso_U_33
_atom_site_aniso_U_12
_atom_site_aniso_U_13
_atom_site_aniso_U_23
Ta(1) 0.0203(3) 0.0183(3) 0.0176(2) -0.0004(2) 0.0033(2) -0.0010(1)
Ta(2) 0.0209(3) 0.0185(3) 0.0179(2) -0.0016(2) 0.0049(2) 0.0015(1)
Cl(1) 0.019(1) 0.030(1) 0.030(1) 0.0036(9) 0.0043(8) 0.004(1)
Cl(2) 0.049(2) 0.031(1) 0.030(1) -0.006(1) 0.003(1) -0.016(1)
Cl(3) 0.024(1) 0.034(1) 0.027(1) 0.0045(10) 0.0047(9) 0.0021(10)
Cl(4) 0.019(1) 0.035(1) 0.031(1) 0.0052(10) 0.0092(9) -0.001(1)
Cl(5) 0.038(1) 0.026(1) 0.034(1) -0.005(1) 0.007(1) 0.012(1)
Cl(6) 0.020(1) 0.030(1) 0.029(1) 0.0060(10) 0.0080(9) -0.005(1)
Si(1) 0.018(1) 0.028(1) 0.021(1) -0.002(1) 0.0047(9) -0.004(1)
Si(2) 0.022(1) 0.032(2) 0.019(1) -0.005(1) 0.0016(10) 0.003(1)
O(1) 0.027(4) 0.021(4) 0.027(4) 0.010(3) 0.017(2) 0.003(3)
O(2) 0.011(3) 0.020(3) 0.032(4) -0.010(2) 0.004(2) -0.002(3)
O(3) 0.019(3) 0.042(4) 0.022(3) 0.003(3) -0.003(2) -0.001(3)
C(1) 0.010(3) 0.054(8) 0.070(9) 0.010(4) 0.011(5) -0.008(6)
C(2) 0.011(3) 0.038(7) 0.023(5) 0.005(4) 0.000(2) 0.015(4)
C(3) 0.009(4) 0.020(4) 0.022(2) 0.001(3) 0.009(2) 0.008(4)
C(4) 0.028(5) 0.039(7) 0.030(5) -0.015(5) 0.023(4) -0.013(5)
C(5) 0.035(7) 0.039(4) 0.048(8) 0.024(6) 0.022(6) 0.034(7)
C(6) 0.038(6) 0.024(6) 0.044(7) -0.017(4) -0.014(5) 0.004(5)
C(7) 0.064(8) 0.020(6) 0.030(6) 0.019(5) 0.012(5) -0.006(4)
C(8) 0.013(5) 0.044(7) 0.042(6) -0.002(4) 0.017(4) 0.002(5)
C(9) 0.039(6) 0.025(5) 0.034(6) -0.001(4) 0.015(4) 0.020(4)
C(10) 0.057(8) 0.033(7) 0.009(5) 0.004(5) 0.000(4) -0.008(4)
C(11) 0.023(4) 0.09(1) 0.033(6) 0.001(6) 0.013(5) -0.024(7)
C(12) 0.026(4) 0.041(6) 0.014(4) -0.010(5) 0.006(2) 0.005(4)
C(13) 0.018(4) 0.031(5) 0.019(2) -0.011(4) 0.000(2) 0.008(4)
C(14) 0.022(5) 0.039(7) 0.038(6) 0.006(5) 0.001(4) 0.010(5)
C(15) 0.063(9) 0.032(3) 0.034(7) -0.027(6) 0.032(6) -0.019(6)
C(16) 0.025(5) 0.058(8) 0.017(5) 0.000(4) 0.019(4) 0.002(5)
C(17) 0.08(1) 0.032(8) 0.059(10) 0.017(7) -0.010(8) 0.024(6)
C(18) 0.018(5) 0.028(6) 0.067(9) 0.003(4) -0.004(4) 0.000(5)
C(19) 0.061(8) 0.026(6) 0.022(5) -0.001(5) 0.003(5) -0.004(4)

loop_
_atom_type_symbol
_atom_type_description
_atom_type_scat_dispersion_real
_atom_type_scat_dispersion_imag
_atom_type_scat_source
C C 0.003 0.002
;International Tables for Crystallography
(1992, Vol. C, Tables 4.2.6.8 and 6.1.1.1)
;
H H 0.000 0.000
;International Tables for Crystallography
(1992, Vol. C, Table 6.1.1.2)
;
Cl Cl 0.148 0.159
;International Tables for Crystallography
(1992, Vol. C, Tables 4.2.6.8 and 6.1.1.1)
;
O O 0.011 0.006
;International Tables for Crystallography
(1992, Vol. C, Tables 4.2.6.8 and 6.1.1.1)
;
Ta Ta -0.705 6.523
;International Tables for Crystallography
(1992, Vol. C, Tables 4.2.6.8 and 6.1.1.1)
;
Si Si 0.082 0.070
;International Tables for Crystallography
(1992, Vol. C, Tables 4.2.6.8 and 6.1.1.1)
;

loop_
_geom_angle_atom_site_label_1
_geom_angle_atom_site_label_2
_geom_angle_atom_site_label_3
_geom_angle
_geom_angle_publ_flag
Cl(1) Ta(1) Cl(2) 88.9(3) yes
Cl(1) Ta(1) Cl(3) 159.3(2) yes
Cl(1) Ta(1) O(1) 79.7(3) yes
Cl(1) Ta(1) O(2) 87.7(3) yes
Cl(1) Ta(1) C(2) 111.5(5) yes
Cl(1) Ta(1) C(3) 86.8(4) yes
Cl(2) Ta(1) Cl(3) 96.0(2) yes
Cl(2) Ta(1) O(1) 87.3(4) yes
Cl(2) Ta(1) O(2) 159.8(3) yes
Cl(2) Ta(1) C(2) 83.5(7) yes
Cl(2) Ta(1) C(3) 110.6(6) yes
Cl(3) Ta(1) O(1) 80.5(4) yes
Cl(3) Ta(1) O(2) 80.8(4) yes
Cl(3) Ta(1) C(2) 89.1(5) yes
Cl(3) Ta(1) C(3) 110.0(5) yes
O(1) Ta(1) O(2) 72.5(5) yes
O(1) Ta(1) C(2) 165.3(6) yes
O(1) Ta(1) C(3) 157.4(6) yes
O(2) Ta(1) C(2) 116.2(7) yes
O(2) Ta(1) C(3) 89.1(6) yes
C(2) Ta(1) C(3) 37.0(6) yes
Cl(4) Ta(2) Cl(5) 94.9(2) yes
Cl(4) Ta(2) Cl(6) 159.1(2) yes
Cl(4) Ta(2) O(3) 79.1(4) yes
Cl(4) Ta(2) O(4) 81.8(5) yes
Cl(4) Ta(2) C(12) 87.0(6) yes
Cl(4) Ta(2) C(13) 110.4(6) yes
Cl(5) Ta(2) Cl(6) 89.7(3) yes
Cl(5) Ta(2) O(3) 87.0(4) yes
Cl(5) Ta(2) O(4) 159.2(3) yes
Cl(5) Ta(2) C(12) 85.0(6) yes
Cl(5) Ta(2) C(13) 111.3(6) yes
Cl(6) Ta(2) O(3) 80.8(4) yes
Cl(6) Ta(2) O(4) 86.6(3) yes
Cl(6) Ta(2) C(12) 113.8(7) yes
Cl(6) Ta(2) C(13) 86.6(6) yes
O(3) Ta(2) O(4) 72.2(5) yes
O(3) Ta(2) C(12) 163.3(6) yes
O(3) Ta(2) C(13) 157.8(6) yes
O(4) Ta(2) C(12) 115.1(7) yes
O(4) Ta(2) C(13) 88.9(6) yes
C(12) Ta(2) C(13) 37.8(6) yes
C(3) Si(1) C(4) 109.1(8) yes
C(3) Si(1) C(5) 105(1) yes
C(3) Si(1) C(6) 113.4(9) yes
C(4) Si(1) C(5) 109.0(10) yes
C(4) Si(1) C(6) 109(1) yes
C(5) Si(1) C(6) 110(1) yes
C(13) Si(2) C(14) 109.1(9) yes
C(13) Si(2) C(15) 105.6(10) yes
C(13) Si(2) C(16) 112.6(8) yes
C(14) Si(2) C(15) 105(1) yes
C(14) Si(2) C(16) 111.6(10) yes
C(15) Si(2) C(16) 112(1) yes
Ta(1) O(1) C(7) 127(1) yes
Ta(1) O(1) C(8) 112.0(10) yes
C(7) O(1) C(8) 109(1) yes
Ta(1) O(2) C(9) 115(1) yes
Ta(1) O(2) C(10) 121(1) yes
C(9) O(2) C(10) 113(1) yes
Ta(2) O(3) C(17) 121(1) yes
Ta(2) O(3) C(18) 109(1) yes
C(17) O(3) C(18) 115(1) yes
Ta(2) O(4) C(19) 118(1) yes
Ta(2) O(4) C(20) 121.8(9) yes
C(19) O(4) C(20) 108(1) yes
Ta(1) C(2) C(1) 145(1) yes
Ta(1) C(2) C(3) 73.8(9) yes
C(1) C(2) C(3) 139(1) yes
Ta(1) C(3) Si(1) 147.8(8) yes
Ta(1) C(3) C(2) 69.2(9) yes
Si(1) C(3) C(2) 140(1) yes
O(1) C(8) C(9) 106(1) yes
O(2) C(9) C(8) 112(1) yes
Ta(2) C(12) C(11) 147(1) yes
Ta(2) C(12) C(13) 73(1) yes
C(11) C(12) C(13) 138(1) yes
Ta(2) C(13) Si(2) 148.3(9) yes
Ta(2) C(13) C(12) 68.4(10) yes
Si(2) C(13) C(12) 141(1) yes
O(3) C(18) C(19) 108(1) yes
O(4) C(19) C(18) 103(1) yes

loop_
_geom_bond_atom_site_label_1
_geom_bond_atom_site_label_2
_geom_bond_distance
_geom_bond_publ_flag
Ta(1) Cl(1) 2.428(6) yes
Ta(1) Cl(2) 2.376(9) yes
Ta(1) Cl(3) 2.394(8) yes
Ta(1) O(1) 2.34(1) yes
Ta(1) O(2) 2.21(1) yes
Ta(1) C(2) 2.05(2) yes
Ta(1) C(3) 2.11(1) yes
Ta(2) Cl(4) 2.402(8) yes
Ta(2) Cl(5) 2.364(9) yes
Ta(2) Cl(6) 2.438(6) yes
Ta(2) O(3) 2.35(1) yes
Ta(2) O(4) 2.18(2) yes
Ta(2) C(12) 2.01(2) yes
Ta(2) C(13) 2.07(2) yes
Si(1) C(3) 1.86(2) yes
Si(1) C(4) 1.90(2) yes
Si(1) C(5) 1.82(3) yes
Si(1) C(6) 1.82(2) yes
Si(2) C(13) 1.87(2) yes
Si(2) C(14) 1.85(2) yes
Si(2) C(15) 1.88(3) yes
Si(2) C(16) 1.80(2) yes
O(1) C(7) 1.45(2) yes
O(1) C(8) 1.48(2) yes
O(2) C(9) 1.44(2) yes
O(2) C(10) 1.46(2) yes
O(3) C(17) 1.48(2) yes
O(3) C(18) 1.43(3) yes
O(4) C(19) 1.46(2) yes
O(4) C(20) 1.50(2) yes
C(1) C(2) 1.45(3) yes
C(2) C(3) 1.32(2) yes
C(8) C(9) 1.45(3) yes
C(11) C(12) 1.47(3) yes
C(12) C(13) 1.32(2) yes
C(18) C(19) 1.52(3) yes

loop_
_geom_torsion_atom_site_label_1
_geom_torsion_atom_site_label_2
_geom_torsion_atom_site_label_3
_geom_torsion_atom_site_label_4
_geom_torsion
_geom_torsion_publ_flag
Ta(1) O(1) C(8) C(9) -40(1) yes
Ta(1) O(2) C(9) C(8) -37(1) yes
Ta(1) C(2) C(3) Si(1) -164(2) yes
Ta(1) C(3) Si(1) C(4) 161(1) yes
Ta(1) C(3) Si(1) C(5) -81(1) yes
Ta(1) C(3) Si(1) C(6) 39(2) yes
Ta(1) C(3) C(2) C(1) -169(3) yes
Ta(2) O(3) C(18) C(19) 47(1) yes
Ta(2) O(4) C(19) C(18) 40(1) yes
Ta(2) C(12) C(13) Si(2) 166(2) yes
Ta(2) C(13) Si(2) C(14) -163(2) yes
Ta(2) C(13) Si(2) C(15) 84(2) yes
Ta(2) C(13) Si(2) C(16) -38(2) yes
Ta(2) C(13) C(12) C(11) 178(3) yes
Cl(1) Ta(1) O(1) C(7) 66(1) yes
Cl(1) Ta(1) O(1) C(8) -73(1) yes
Cl(1) Ta(1) O(2) C(9) 89(1) yes
Cl(1) Ta(1) O(2) C(10) -125(1) yes
Cl(1) Ta(1) C(2) C(1) -140(2) yes
Cl(1) Ta(1) C(2) C(3) 51(1) yes
Cl(1) Ta(1) C(3) Si(1) 27(1) yes
Cl(1) Ta(1) C(3) C(2) -133(1) yes
Cl(2) Ta(1) O(1) C(7) -23(1) yes
Cl(2) Ta(1) O(1) C(8) -162(1) yes
Cl(2) Ta(1) O(2) C(9) 9(1) yes
Cl(2) Ta(1) O(2) C(10) 154(1) yes
Cl(2) Ta(1) C(2) C(1) -54(2) yes
Cl(2) Ta(1) C(2) C(3) 137(1) yes
Cl(2) Ta(1) C(3) Si(1) 115(1) yes
Cl(2) Ta(1) C(3) C(2) -45(1) yes
Cl(3) Ta(1) O(1) C(7) -119(1) yes
Cl(3) Ta(1) O(1) C(8) 100(1) yes
Cl(3) Ta(1) O(2) C(9) -72(1) yes
Cl(3) Ta(1) O(2) C(10) 72(1) yes
Cl(3) Ta(1) C(2) C(1) 42(2) yes
Cl(3) Ta(1) C(2) C(3) -126(1) yes
Cl(3) Ta(1) C(3) Si(1) -139(1) yes
Cl(3) Ta(1) C(3) C(2) 59(1) yes
Cl(4) Ta(2) O(3) C(17) 118(1) yes
Cl(4) Ta(2) O(3) C(18) -103(1) yes
Cl(4) Ta(2) O(4) C(19) 67(1) yes
Cl(4) Ta(2) O(4) C(20) -71(1) yes
Cl(4) Ta(2) C(12) C(11) -48(3) yes
Cl(4) Ta(2) C(12) C(13) 129(1) yes
Cl(4) Ta(2) C(13) Si(2) 140(1) yes
Cl(4) Ta(2) C(13) C(12) -55(1) yes
Cl(5) Ta(2) O(3) C(17) 22(1) yes
Cl(5) Ta(2) O(3) C(18) 160(1) yes
Cl(5) Ta(2) O(4) C(19) -14(2) yes
Cl(5) Ta(2) O(4) C(20) -153(1) yes
Cl(5) Ta(2) C(12) C(11) 46(3) yes
Cl(5) Ta(2) C(12) C(13) -135(1) yes
Cl(5) Ta(2) C(13) Si(2) -115(1) yes
Cl(5) Ta(2) C(13) C(12) 49(1) yes
Cl(6) Ta(2) O(3) C(17) -67(1) yes
Cl(6) Ta(2) O(3) C(18) 70(1) yes
Cl(6) Ta(2) O(4) C(19) -94(1) yes
Cl(6) Ta(2) O(4) C(20) 126(1) yes
Cl(6) Ta(2) C(12) C(11) 134(3) yes
Cl(6) Ta(2) C(12) C(13) -47(1) yes
Cl(6) Ta(2) C(13) Si(2) -26(2) yes
Cl(6) Ta(2) C(13) C(12) 137(1) yes
Si(1) C(3) Ta(1) O(1) -25(3) yes
Si(1) C(3) Ta(1) O(2) -60(1) yes
Si(1) C(3) Ta(1) C(2) 160(2) yes
Si(1) C(3) C(2) C(1) 26(4) yes
Si(2) C(13) Ta(2) O(3) 28(3) yes
Si(2) C(13) Ta(2) O(4) 59(2) yes
Si(2) C(13) Ta(2) C(12) -164(2) yes
Si(2) C(13) C(12) C(11) -15(5) yes
O(1) Ta(1) O(2) C(9) 10(1) yes
O(1) Ta(1) O(2) C(10) 154(1) yes
O(1) Ta(1) C(2) C(1) -2(5) yes
O(1) Ta(1) C(2) C(3) -170(2) yes
O(1) Ta(1) C(3) C(2) 173(1) yes
O(1) C(8) C(9) O(2) 50(2) yes
O(2) Ta(1) O(1) C(7) 157(1) yes
O(2) Ta(1) O(1) C(8) 17(1) yes
O(2) Ta(1) C(2) C(1) 121(2) yes
O(2) Ta(1) C(2) C(3) -46(1) yes
O(2) Ta(1) C(3) C(2) 139(1) yes
O(3) Ta(2) O(4) C(19) -13(1) yes
O(3) Ta(2) O(4) C(20) -152(1) yes
O(3) Ta(2) C(12) C(11) -14(5) yes
O(3) Ta(2) C(12) C(13) 163(2) yes
O(3) Ta(2) C(13) C(12) -167(2) yes
O(3) C(18) C(19) O(4) -56(2) yes
O(4) Ta(2) O(3) C(17) -156(1) yes
O(4) Ta(2) O(3) C(18) -18(1) yes
O(4) Ta(2) C(12) C(11) -127(3) yes
O(4) Ta(2) C(12) C(13) 50(1) yes
O(4) Ta(2) C(13) C(12) -135(1) yes
C(1) C(2) Ta(1) C(3) 168(3) yes
C(2) Ta(1) O(1) C(7) -74(3) yes
C(2) Ta(1) O(1) C(8) 145(3) yes
C(2) Ta(1) O(2) C(9) -157(1) yes
C(2) Ta(1) O(2) C(10) -12(1) yes
C(2) C(3) Si(1) C(4) -47(2) yes
C(2) C(3) Si(1) C(5) 70(2) yes
C(2) C(3) Si(1) C(6) -169(2) yes
C(3) Ta(1) O(1) C(7) 120(2) yes
C(3) Ta(1) O(1) C(8) -19(2) yes
C(3) Ta(1) O(2) C(9) 176(1) yes
C(3) Ta(1) O(2) C(10) -38(1) yes
C(7) O(1) C(8) C(9) 172(1) yes
C(8) C(9) O(2) C(10) 175(1) yes
C(11) C(12) Ta(2) C(13) -177(4) yes
C(12) Ta(2) O(3) C(17) 84(3) yes
C(12) Ta(2) O(3) C(18) -137(2) yes
C(12) Ta(2) O(4) C(19) 150(1) yes
C(12) Ta(2) O(4) C(20) 11(1) yes
C(12) C(13) Si(2) C(14) 40(2) yes
C(12) C(13) Si(2) C(15) -71(2) yes
C(12) C(13) Si(2) C(16) 165(2) yes
C(13) Ta(2) O(3) C(17) -123(2) yes
C(13) Ta(2) O(3) C(18) 14(2) yes
C(13) Ta(2) O(4) C(19) 178(1) yes
C(13) Ta(2) O(4) C(20) 39(1) yes
C(17) O(3) C(18) C(19) -172(1) yes
C(18) C(19) O(4) C(20) -175(1) yes
C(18) C(19) O(4) C(20) -175(1) yes
